data_7125271
loop_
_publ_author_name
'Behrle, Andrew C.'
'Myers, Alexander J.'
'Rungthanaphatsophon, Pokpong'
'Lukens, Wayne W.'
'Barnes, Charles L.'
'Walensky, Justin R.'

_publ_section_title
;
 Uranium(iii) and thorium(iv) alkyl complexes as potential starting
 materials.
;
_journal_issue 100
_journal_name_full 'Chemical communications (Cambridge, England)'
_journal_page_first 14373
_journal_page_last 14375
_journal_paper_doi 10.1039/c6cc08105c
_journal_volume 52
_journal_year 2016
_chemical_formula_moiety 'C104 H108 O S8 Th, C7 H8'
_chemical_formula_sum 'C111 H116 O S8 Th'
_chemical_formula_weight 1954.55
_space_group_crystal_system monoclinic
_space_group_IT_number 14
_space_group_name_Hall '-P 2ybc'
_space_group_name_H-M_alt 'P 1 21/c 1'
_atom_sites_solution_hydrogens geom
_audit_creation_method SHELXL-2014/7
_audit_update_record
;
2016-10-04 deposited with the CCDC.
2016-11-10 downloaded from the CCDC.
;
_cell_angle_alpha 90
_cell_angle_beta 92.488(6)
_cell_angle_gamma 90
_cell_formula_units_Z 4
_cell_length_a 14.983(6)
_cell_length_b 25.115(11)
_cell_length_c 27.353(12)
_cell_measurement_reflns_used 6560
_cell_measurement_temperature 100(2)
_cell_measurement_theta_max 19.8
_cell_measurement_theta_min 2.2
_cell_volume 10283(8)
_computing_cell_refinement 'SAINT (Bruker, 1998)'
_computing_data_collection 'SMART (Bruker, 1998)'
_computing_data_reduction 'SAINT (Bruker, 1998)'
_computing_molecular_graphics 'ORTEP-III (Burnett & Johnson, 1996)'
_computing_publication_material 'CIFTAB (Sheldrick, 1997)'
_computing_structure_refinement 'SHELXL-97 (Sheldrick, 1997)'
_computing_structure_solution 'SHELXS-97 (Sheldrick, 1997)'
_diffrn_ambient_temperature 100(2)
_diffrn_measured_fraction_theta_full 0.992
_diffrn_measured_fraction_theta_max 0.992
_diffrn_measurement_device_type 'Bruker SMART CCD area detector'
_diffrn_measurement_method 'omega scans'
_diffrn_radiation_type MoK\a
_diffrn_radiation_wavelength 0.71073
_diffrn_reflns_av_R_equivalents 0.1155
_diffrn_reflns_av_unetI/netI 0.0838
_diffrn_reflns_Laue_measured_fraction_full 0.992
_diffrn_reflns_Laue_measured_fraction_max 0.992
_diffrn_reflns_limit_h_max 17
_diffrn_reflns_limit_h_min -17
_diffrn_reflns_limit_k_max 28
_diffrn_reflns_limit_k_min -28
_diffrn_reflns_limit_l_max 31
_diffrn_reflns_limit_l_min -31
_diffrn_reflns_number 90946
_diffrn_reflns_point_group_measured_fraction_full 0.992
_diffrn_reflns_point_group_measured_fraction_max 0.992
_diffrn_reflns_theta_full 24.141
_diffrn_reflns_theta_max 24.141
_diffrn_reflns_theta_min 1.101
_diffrn_standards_decay_% 0.0
_exptl_absorpt_coefficient_mu 1.658
_exptl_absorpt_correction_T_max 0.82
_exptl_absorpt_correction_T_min 0.66
_exptl_absorpt_correction_type multi-scan
_exptl_absorpt_process_details
;
 Data were corrected for decay and absorption using the program SADABS 
 (Sheldrick, G. M. (2003). SADABS. Version 2.10. University of
 G\"ottingen, Germany).
;
_exptl_crystal_colour Orange
_exptl_crystal_density_diffrn 1.262
_exptl_crystal_description Prism
_exptl_crystal_F_000 4032
_exptl_crystal_size_max 0.125
_exptl_crystal_size_mid 0.125
_exptl_crystal_size_min 0.125
_refine_diff_density_max 2.518
_refine_diff_density_min -3.797
_refine_diff_density_rms 0.124
_refine_ls_extinction_method none
_refine_ls_goodness_of_fit_ref 1.074
_refine_ls_hydrogen_treatment constr
_refine_ls_matrix_type full
_refine_ls_number_parameters 1115
_refine_ls_number_reflns 16297
_refine_ls_number_restraints 6
_refine_ls_restrained_S_all 1.074
_refine_ls_R_factor_all 0.1083
_refine_ls_R_factor_gt 0.0680
_refine_ls_shift/su_max 0.001
_refine_ls_shift/su_mean 0.000
_refine_ls_structure_factor_coef Fsqd
_refine_ls_weighting_details 'w=1/[\s^2^(Fo^2^)+(0.0230P)^2^+89.5911P] where P=(Fo^2^+2Fc^2^)/3'
_refine_ls_weighting_scheme calc
_refine_ls_wR_factor_gt 0.1292
_refine_ls_wR_factor_ref 0.1443
_reflns_Friedel_coverage 0.000
_reflns_number_gt 11295
_reflns_number_total 16297
_reflns_threshold_expression 'I > 2\s(I)'
_cod_data_source_file c6cc08105c2.cif
_cod_data_source_block Compound3
_cod_original_cell_volume 10284(8)
_cod_original_sg_symbol_H-M 'P 21/c'
_cod_database_code 7125271
_shelx_shelxl_version_number 2014/7
_shelx_space_group_comment
;
The symmetry employed for this shelxl refinement is uniquely defined
by the following loop, which should always be used as a source of
symmetry information in preference to the above space-group names.
They are only intended as comments.
;
_shelx_estimated_absorpt_t_min 0.820
_shelx_estimated_absorpt_t_max 0.820

loop_
_space_group_symop_operation_xyz
'x, y, z'
'-x, y+1/2, -z+1/2'
'-x, -y, -z'
'x, -y-1/2, z-1/2'

loop_
_atom_site_label
_atom_site_type_symbol
_atom_site_fract_x
_atom_site_fract_y
_atom_site_fract_z
_atom_site_U_iso_or_equiv
_atom_site_adp_type
_atom_site_occupancy
_atom_site_site_symmetry_order
_atom_site_calc_flag
_atom_site_refinement_flags_posn
_atom_site_refinement_flags_adp
Th1 Th 0.27210(3) 0.19894(2) 0.30561(2) 0.03346(11) Uani 1 1 d . .
S1 S 0.18770(15) 0.29185(10) 0.34687(8) 0.0359(6) Uani 1 1 d . .
O1 O 0.4440(3) 0.1907(2) 0.30636(18) 0.0236(12) Uani 1 1 d . .
C1 C 0.2624(5) 0.2920(3) 0.3939(3) 0.028(2) Uani 1 1 d . .
S2 S 0.34022(15) 0.24324(8) 0.39924(8) 0.0270(5) Uani 1 1 d . .
C2 C 0.2628(6) 0.3342(3) 0.4331(3) 0.025(2) Uani 1 1 d . .
S3 S 0.17587(14) 0.15012(8) 0.38757(8) 0.0259(5) Uani 1 1 d . .
C3 C 0.1819(6) 0.3453(3) 0.4560(3) 0.029(2) Uani 1 1 d . .
S4 S 0.32789(14) 0.09597(8) 0.34628(7) 0.0263(5) Uani 1 1 d . .
C4 C 0.1832(7) 0.3826(4) 0.4936(3) 0.044(3) Uani 1 1 d . .
H4 H 0.1298 0.3900 0.5099 0.053 Uiso 1 1 calc R U
S5 S 0.15756(14) 0.11530(9) 0.26416(8) 0.0310(5) Uani 1 1 d . .
C5 C 0.2603(7) 0.4089(4) 0.5076(3) 0.051(3) Uani 1 1 d . .
H5 H 0.2600 0.4340 0.5336 0.061 Uiso 1 1 calc R U
S6 S 0.31216(14) 0.15074(8) 0.21138(7) 0.0241(5) Uani 1 1 d . .
C6 C 0.3378(7) 0.3993(4) 0.4842(3) 0.040(2) Uani 1 1 d . .
H6 H 0.3901 0.4188 0.4935 0.048 Uiso 1 1 calc R U
S7 S 0.18131(15) 0.25732(8) 0.22287(8) 0.0287(5) Uani 1 1 d . .
C7 C 0.3413(6) 0.3615(3) 0.4472(3) 0.027(2) Uani 1 1 d . .
S8 S 0.35299(14) 0.29373(8) 0.26553(7) 0.0279(5) Uani 1 1 d . .
C8 C 0.4281(5) 0.3559(3) 0.4222(3) 0.0252(19) Uani 1 1 d . .
C9 C 0.4400(6) 0.3810(3) 0.3778(3) 0.027(2) Uani 1 1 d . .
C10 C 0.5222(7) 0.3787(3) 0.3568(3) 0.044(3) Uani 1 1 d . .
H10 H 0.5299 0.3966 0.3267 0.052 Uiso 1 1 calc R U
C11 C 0.5932(7) 0.3511(4) 0.3780(4) 0.041(2) Uani 1 1 d . .
C12 C 0.5808(6) 0.3264(3) 0.4228(3) 0.038(2) Uani 1 1 d . .
H12 H 0.6288 0.3072 0.4383 0.046 Uiso 1 1 calc R U
C13 C 0.4994(6) 0.3293(3) 0.4454(3) 0.027(2) Uani 1 1 d . .
C14 C 0.3656(7) 0.4116(4) 0.3525(3) 0.046(3) Uani 1 1 d . .
H14A H 0.3893 0.4328 0.3260 0.069 Uiso 1 1 calc R U
H14B H 0.3381 0.4352 0.3760 0.069 Uiso 1 1 calc R U
H14C H 0.3206 0.3867 0.3389 0.069 Uiso 1 1 calc R U
C15 C 0.6829(7) 0.3484(4) 0.3545(4) 0.062(3) Uani 1 1 d . .
H15A H 0.7309 0.3484 0.3801 0.092 Uiso 1 1 calc R U
H15B H 0.6897 0.3794 0.3332 0.092 Uiso 1 1 calc R U
H15C H 0.6863 0.3158 0.3351 0.092 Uiso 1 1 calc R U
C16 C 0.4902(6) 0.3043(4) 0.4949(3) 0.037(2) Uani 1 1 d . .
H16A H 0.4849 0.3323 0.5196 0.056 Uiso 1 1 calc R U
H16B H 0.5430 0.2825 0.5030 0.056 Uiso 1 1 calc R U
H16C H 0.4367 0.2818 0.4943 0.056 Uiso 1 1 calc R U
C17 C 0.0956(6) 0.3174(4) 0.4441(3) 0.036(2) Uani 1 1 d . .
C18 C 0.0291(6) 0.3438(4) 0.4156(3) 0.043(3) Uani 1 1 d . .
C19 C -0.0470(8) 0.3150(5) 0.4004(5) 0.078(4) Uani 1 1 d . .
H19 H -0.0919 0.3323 0.3806 0.094 Uiso 1 1 calc R U
C20 C -0.0594(8) 0.2619(6) 0.4132(6) 0.113(7) Uani 1 1 d . .
C21 C 0.0046(7) 0.2389(5) 0.4445(5) 0.093(5) Uani 1 1 d . .
H21 H -0.0047 0.2036 0.4555 0.112 Uiso 1 1 calc R U
C22 C 0.0821(7) 0.2653(4) 0.4606(4) 0.050(3) Uani 1 1 d . .
C23 C 0.0434(6) 0.3995(4) 0.3975(3) 0.046(3) Uani 1 1 d . .
H23A H 0.0555 0.4232 0.4255 0.068 Uiso 1 1 calc R U
H23B H -0.0103 0.4116 0.3791 0.068 Uiso 1 1 calc R U
H23C H 0.0943 0.3999 0.3762 0.068 Uiso 1 1 calc R U
C24 C -0.1391(10) 0.2297(7) 0.3920(8) 0.176(11) Uani 1 1 d . .
H24A H -0.1174 0.2015 0.3707 0.264 Uiso 1 1 calc R U
H24B H -0.1794 0.2533 0.3730 0.264 Uiso 1 1 calc R U
H24C H -0.1712 0.2136 0.4187 0.264 Uiso 1 1 calc R U
C25 C 0.1514(6) 0.2391(4) 0.4948(3) 0.042(3) Uani 1 1 d . .
H25A H 0.2044 0.2303 0.4766 0.062 Uiso 1 1 calc R U
H25B H 0.1264 0.2064 0.5083 0.062 Uiso 1 1 calc R U
H25C H 0.1681 0.2636 0.5215 0.062 Uiso 1 1 calc R U
C26 C 0.2508(5) 0.1000(3) 0.3894(3) 0.0211(18) Uani 1 1 d . .
C27 C 0.2504(5) 0.0590(3) 0.4290(3) 0.0175(17) Uani 1 1 d . .
C28 C 0.1715(5) 0.0318(3) 0.4408(3) 0.0220(18) Uani 1 1 d . .
C29 C 0.1767(6) -0.0075(3) 0.4768(3) 0.026(2) Uani 1 1 d . .
H29 H 0.1237 -0.0255 0.4852 0.031 Uiso 1 1 calc R U
C30 C 0.2560(5) -0.0209(3) 0.5004(3) 0.0246(19) Uani 1 1 d . .
H30 H 0.2584 -0.0490 0.5237 0.030 Uiso 1 1 calc R U
C31 C 0.3318(6) 0.0068(3) 0.4901(3) 0.025(2) Uani 1 1 d . .
H31 H 0.3861 -0.0011 0.5079 0.030 Uiso 1 1 calc R U
C32 C 0.3313(5) 0.0463(3) 0.4542(3) 0.0226(19) Uani 1 1 d . .
C33 C 0.4168(5) 0.0751(3) 0.4490(3) 0.0209(18) Uani 1 1 d . .
C34 C 0.4305(5) 0.1252(3) 0.4711(3) 0.0231(19) Uani 1 1 d . .
C35 C 0.5113(6) 0.1513(3) 0.4661(3) 0.027(2) Uani 1 1 d . .
H35 H 0.5195 0.1855 0.4804 0.033 Uiso 1 1 calc R U
C36 C 0.5797(5) 0.1294(3) 0.4411(3) 0.0256(19) Uani 1 1 d . .
C37 C 0.5665(6) 0.0794(3) 0.4201(3) 0.028(2) Uani 1 1 d . .
H37 H 0.6132 0.0638 0.4026 0.034 Uiso 1 1 calc R U
C38 C 0.4881(5) 0.0520(3) 0.4241(3) 0.0225(19) Uani 1 1 d . .
C39 C 0.3582(5) 0.1511(3) 0.4990(3) 0.027(2) Uani 1 1 d . .
H39A H 0.3829 0.1817 0.5172 0.041 Uiso 1 1 calc R U
H39B H 0.3343 0.1253 0.5220 0.041 Uiso 1 1 calc R U
H39C H 0.3102 0.1630 0.4761 0.041 Uiso 1 1 calc R U
C40 C 0.6671(6) 0.1594(3) 0.4373(3) 0.037(2) Uani 1 1 d . .
H40A H 0.6548 0.1975 0.4331 0.056 Uiso 1 1 calc R U
H40B H 0.6986 0.1462 0.4091 0.056 Uiso 1 1 calc R U
H40C H 0.7043 0.1539 0.4672 0.056 Uiso 1 1 calc R U
C41 C 0.4774(6) -0.0021(3) 0.4018(3) 0.032(2) Uani 1 1 d . .
H41A H 0.5265 -0.0087 0.3800 0.048 Uiso 1 1 calc R U
H41B H 0.4203 -0.0039 0.3830 0.048 Uiso 1 1 calc R U
H41C H 0.4785 -0.0290 0.4277 0.048 Uiso 1 1 calc R U
C42 C 0.0823(5) 0.0414(3) 0.4166(3) 0.0216(18) Uani 1 1 d . .
C43 C 0.0177(6) 0.0697(3) 0.4417(3) 0.0252(19) Uani 1 1 d . .
C44 C -0.0673(6) 0.0763(3) 0.4201(3) 0.030(2) Uani 1 1 d . .
H44 H -0.1108 0.0955 0.4371 0.036 Uiso 1 1 calc R U
C45 C -0.0900(6) 0.0554(3) 0.3746(3) 0.031(2) Uani 1 1 d . .
C46 C -0.0275(5) 0.0261(3) 0.3517(3) 0.026(2) Uani 1 1 d . .
H46 H -0.0439 0.0100 0.3212 0.031 Uiso 1 1 calc R U
C47 C 0.0592(6) 0.0187(3) 0.3711(3) 0.0243(19) Uani 1 1 d . .
C48 C 0.0394(6) 0.0912(4) 0.4925(3) 0.036(2) Uani 1 1 d . .
H48A H 0.0508 0.0614 0.5152 0.055 Uiso 1 1 calc R U
H48B H -0.0111 0.1122 0.5034 0.055 Uiso 1 1 calc R U
H48C H 0.0926 0.1138 0.4919 0.055 Uiso 1 1 calc R U
C49 C -0.1831(6) 0.0640(4) 0.3509(3) 0.040(2) Uani 1 1 d . .
H49A H -0.1904 0.0418 0.3216 0.060 Uiso 1 1 calc R U
H49B H -0.1905 0.1016 0.3418 0.060 Uiso 1 1 calc R U
H49C H -0.2283 0.0542 0.3742 0.060 Uiso 1 1 calc R U
C50 C 0.1253(6) -0.0144(3) 0.3443(3) 0.034(2) Uani 1 1 d . .
H50A H 0.1368 -0.0477 0.3622 0.050 Uiso 1 1 calc R U
H50B H 0.1813 0.0055 0.3421 0.050 Uiso 1 1 calc R U
H50C H 0.1009 -0.0224 0.3113 0.050 Uiso 1 1 calc R U
C51 C 0.2246(5) 0.1100(3) 0.2161(3) 0.0214(18) Uani 1 1 d . .
C52 C 0.2046(5) 0.0691(3) 0.1769(3) 0.0234(19) Uani 1 1 d . .
C53 C 0.1190(6) 0.0672(3) 0.1534(3) 0.032(2) Uani 1 1 d . .
C54 C 0.1032(7) 0.0297(4) 0.1166(3) 0.038(2) Uani 1 1 d . .
H54 H 0.0464 0.0287 0.0998 0.046 Uiso 1 1 calc R U
C55 C 0.1672(7) -0.0055(4) 0.1042(3) 0.040(2) Uani 1 1 d . .
H55 H 0.1547 -0.0312 0.0794 0.048 Uiso 1 1 calc R U
C56 C 0.2493(6) -0.0039(3) 0.1274(3) 0.034(2) Uani 1 1 d . .
H56 H 0.2934 -0.0287 0.1181 0.041 Uiso 1 1 calc R U
C57 C 0.2712(5) 0.0326(3) 0.1644(3) 0.0237(19) Uani 1 1 d . .
C58 C 0.3621(6) 0.0312(3) 0.1884(3) 0.026(2) Uani 1 1 d . .
C59 C 0.3749(6) 0.0067(3) 0.2343(3) 0.030(2) Uani 1 1 d . .
C60 C 0.4607(6) 0.0037(3) 0.2549(3) 0.032(2) Uani 1 1 d . .
H60 H 0.4693 -0.0121 0.2863 0.038 Uiso 1 1 calc R U
C61 C 0.5344(6) 0.0227(4) 0.2319(3) 0.038(2) Uani 1 1 d . .
C62 C 0.5211(6) 0.0459(4) 0.1865(3) 0.038(2) Uani 1 1 d . .
H62 H 0.5711 0.0594 0.1703 0.045 Uiso 1 1 calc R U
C63 C 0.4359(6) 0.0502(3) 0.1636(3) 0.033(2) Uani 1 1 d . .
C64 C 0.2985(6) -0.0166(4) 0.2604(3) 0.037(2) Uani 1 1 d . .
H64A H 0.3205 -0.0322 0.2915 0.056 Uiso 1 1 calc R U
H64B H 0.2698 -0.0443 0.2400 0.056 Uiso 1 1 calc R U
H64C H 0.2549 0.0114 0.2668 0.056 Uiso 1 1 calc R U
C65 C 0.6267(6) 0.0177(4) 0.2553(4) 0.053(3) Uani 1 1 d . .
H65A H 0.6420 -0.0200 0.2592 0.079 Uiso 1 1 calc R U
H65B H 0.6285 0.0351 0.2874 0.079 Uiso 1 1 calc R U
H65C H 0.6699 0.0348 0.2344 0.079 Uiso 1 1 calc R U
C66 C 0.4207(7) 0.0755(4) 0.1140(3) 0.051(3) Uani 1 1 d . .
H66A H 0.3999 0.0485 0.0903 0.077 Uiso 1 1 calc R U
H66B H 0.4769 0.0910 0.1035 0.077 Uiso 1 1 calc R U
H66C H 0.3756 0.1036 0.1159 0.077 Uiso 1 1 calc R U
C67 C 0.0459(6) 0.1043(3) 0.1659(4) 0.040(2) Uani 1 1 d . .
C68 C -0.0224(7) 0.0866(4) 0.1961(4) 0.053(3) Uani 1 1 d . .
C69 C -0.0834(8) 0.1223(5) 0.2136(6) 0.096(5) Uani 1 1 d . .
H69 H -0.1278 0.1100 0.2347 0.115 Uiso 1 1 calc R U
C70 C -0.0811(8) 0.1755(5) 0.2011(7) 0.111(6) Uani 1 1 d . .
C71 C -0.0198(8) 0.1923(4) 0.1678(6) 0.097(5) Uani 1 1 d . .
H71 H -0.0213 0.2281 0.1565 0.116 Uiso 1 1 calc R U
C72 C 0.0451(7) 0.1567(4) 0.1505(4) 0.051(3) Uani 1 1 d . .
C73 C -0.0249(6) 0.0295(4) 0.2109(4) 0.048(3) Uani 1 1 d . .
H73A H -0.0716 0.0243 0.2344 0.071 Uiso 1 1 calc R U
H73B H 0.0331 0.0193 0.2261 0.071 Uiso 1 1 calc R U
H73C H -0.0378 0.0073 0.1820 0.071 Uiso 1 1 calc R U
C74 C -0.1391(9) 0.2150(6) 0.2300(6) 0.118(6) Uani 1 1 d . U
H74A H -0.1008 0.2348 0.2537 0.177 Uiso 1 1 calc R U
H74B H -0.1842 0.1951 0.2474 0.177 Uiso 1 1 calc R U
H74C H -0.1689 0.2401 0.2072 0.177 Uiso 1 1 calc R U
C75 C 0.1117(7) 0.1762(4) 0.1145(4) 0.054(3) Uani 1 1 d . .
H75A H 0.1717 0.1765 0.1302 0.081 Uiso 1 1 calc R U
H75B H 0.0955 0.2123 0.1038 0.081 Uiso 1 1 calc R U
H75C H 0.1109 0.1524 0.0861 0.081 Uiso 1 1 calc R U
C76 C 0.2689(5) 0.2982(3) 0.2219(3) 0.0259(19) Uani 1 1 d . .
C77 C 0.2769(6) 0.3405(3) 0.1840(3) 0.0250(19) Uani 1 1 d . .
C78 C 0.2064(6) 0.3759(3) 0.1727(3) 0.026(2) Uani 1 1 d . .
C79 C 0.2195(6) 0.4177(3) 0.1400(3) 0.033(2) Uani 1 1 d . .
H79 H 0.1725 0.4423 0.1328 0.040 Uiso 1 1 calc R U
C80 C 0.3011(6) 0.4237(3) 0.1180(3) 0.033(2) Uani 1 1 d . .
H80 H 0.3107 0.4533 0.0972 0.040 Uiso 1 1 calc R U
C81 C 0.3663(6) 0.3874(3) 0.1261(3) 0.031(2) Uani 1 1 d . .
H81 H 0.4199 0.3906 0.1090 0.038 Uiso 1 1 calc R U
C82 C 0.3578(6) 0.3454(3) 0.1587(3) 0.028(2) Uani 1 1 d . .
C83 C 0.4297(6) 0.3043(3) 0.1605(3) 0.030(2) Uani 1 1 d . .
C84 C 0.4152(6) 0.2567(3) 0.1343(3) 0.032(2) Uani 1 1 d . .
C85 C 0.4837(7) 0.2188(4) 0.1352(4) 0.046(3) Uani 1 1 d . .
H85 H 0.4737 0.1861 0.1185 0.055 Uiso 1 1 calc R U
C86 C 0.5651(7) 0.2271(4) 0.1594(4) 0.052(3) Uani 1 1 d . .
C87 C 0.5790(7) 0.2749(4) 0.1832(4) 0.047(3) Uani 1 1 d . .
H87 H 0.6354 0.2815 0.1993 0.056 Uiso 1 1 calc R U
C88 C 0.5127(6) 0.3140(3) 0.1843(3) 0.035(2) Uani 1 1 d . .
C89 C 0.3277(6) 0.2462(3) 0.1072(3) 0.035(2) Uani 1 1 d . .
H89A H 0.2807 0.2417 0.1307 0.053 Uiso 1 1 calc R U
H89B H 0.3324 0.2137 0.0876 0.053 Uiso 1 1 calc R U
H89C H 0.3128 0.2763 0.0856 0.053 Uiso 1 1 calc R U
C90 C 0.6375(8) 0.1847(5) 0.1581(5) 0.078(4) Uani 1 1 d . .
H90A H 0.6935 0.2010 0.1484 0.117 Uiso 1 1 calc R U
H90B H 0.6193 0.1571 0.1344 0.117 Uiso 1 1 calc R U
H90C H 0.6463 0.1687 0.1906 0.117 Uiso 1 1 calc R U
C91 C 0.5322(6) 0.3657(4) 0.2112(3) 0.041(2) Uani 1 1 d . .
H91A H 0.5343 0.3949 0.1876 0.061 Uiso 1 1 calc R U
H91B H 0.5898 0.3629 0.2294 0.061 Uiso 1 1 calc R U
H91C H 0.4850 0.3726 0.2341 0.061 Uiso 1 1 calc R U
C92 C 0.1163(6) 0.3722(3) 0.1933(3) 0.028(2) Uani 1 1 d . .
C93 C 0.0463(6) 0.3507(3) 0.1641(3) 0.029(2) Uani 1 1 d . .
C94 C -0.0380(6) 0.3476(3) 0.1830(3) 0.037(2) Uani 1 1 d . .
H94 H -0.0858 0.3328 0.1635 0.044 Uiso 1 1 calc R U
C95 C -0.0542(6) 0.3657(3) 0.2301(4) 0.037(2) Uani 1 1 d . .
C96 C 0.0149(6) 0.3887(3) 0.2570(3) 0.034(2) Uani 1 1 d . .
H96 H 0.0038 0.4030 0.2883 0.041 Uiso 1 1 calc R U
C97 C 0.1014(6) 0.3919(3) 0.2396(3) 0.030(2) Uani 1 1 d . .
C98 C 0.0627(7) 0.3305(4) 0.1135(3) 0.044(3) Uani 1 1 d . .
H98A H 0.0135 0.3070 0.1026 0.066 Uiso 1 1 calc R U
H98B H 0.1190 0.3106 0.1140 0.066 Uiso 1 1 calc R U
H98C H 0.0661 0.3607 0.0909 0.066 Uiso 1 1 calc R U
C99 C -0.1475(7) 0.3619(4) 0.2505(4) 0.064(3) Uani 1 1 d . .
H99A H -0.1553 0.3268 0.2654 0.095 Uiso 1 1 calc R U
H99B H -0.1926 0.3669 0.2239 0.095 Uiso 1 1 calc R U
H99C H -0.1544 0.3896 0.2753 0.095 Uiso 1 1 calc R U
C100 C 0.1775(6) 0.4168(3) 0.2707(3) 0.039(2) Uani 1 1 d . .
H10A H 0.2262 0.3910 0.2752 0.059 Uiso 1 1 calc R U
H10B H 0.1557 0.4269 0.3026 0.059 Uiso 1 1 calc R U
H10C H 0.1994 0.4486 0.2541 0.059 Uiso 1 1 calc R U
C101 C 0.5097(6) 0.2247(3) 0.3336(3) 0.037(2) Uani 1 1 d . .
H10J H 0.5123 0.2154 0.3688 0.045 Uiso 1 1 calc R U
H10K H 0.4932 0.2628 0.3302 0.045 Uiso 1 1 calc R U
C102 C 0.5979(6) 0.2143(4) 0.3116(4) 0.046(3) Uani 1 1 d . .
H10H H 0.6481 0.2202 0.3358 0.055 Uiso 1 1 calc R U
H10I H 0.6062 0.2372 0.2827 0.055 Uiso 1 1 calc R U
C103 C 0.5904(6) 0.1554(4) 0.2971(4) 0.047(3) Uani 1 1 d . .
H10F H 0.6323 0.1463 0.2714 0.056 Uiso 1 1 calc R U
H10G H 0.6016 0.1318 0.3257 0.056 Uiso 1 1 calc R U
C104 C 0.4944(6) 0.1524(4) 0.2781(3) 0.041(2) Uani 1 1 d . .
H10D H 0.4898 0.1614 0.2429 0.049 Uiso 1 1 calc R U
H10E H 0.4706 0.1160 0.2824 0.049 Uiso 1 1 calc R U
C105 C 0.7213(8) 0.1661(4) 0.5724(4) 0.055(3) Uani 1 1 d . .
C106 C 0.6802(7) 0.2155(4) 0.5648(3) 0.049(3) Uani 1 1 d . .
H106 H 0.6202 0.2206 0.5737 0.059 Uiso 1 1 calc R U
C107 C 0.7271(9) 0.2573(5) 0.5440(4) 0.068(3) Uani 1 1 d . .
H107 H 0.6998 0.2913 0.5404 0.081 Uiso 1 1 calc R U
C108 C 0.8126(8) 0.2497(5) 0.5285(5) 0.072(4) Uani 1 1 d . .
H108 H 0.8433 0.2771 0.5123 0.087 Uiso 1 1 calc R U
C109 C 0.8522(7) 0.2004(5) 0.5375(5) 0.072(4) Uani 1 1 d . .
H109 H 0.9118 0.1948 0.5283 0.087 Uiso 1 1 calc R U
C110 C 0.8082(7) 0.1603(5) 0.5591(4) 0.054(3) Uani 1 1 d . .
H110 H 0.8380 0.1274 0.5651 0.064 Uiso 1 1 calc R U
C111 C 0.6728(10) 0.1223(5) 0.5946(5) 0.090(5) Uani 1 1 d . .
H11A H 0.6913 0.0884 0.5804 0.135 Uiso 1 1 calc R U
H11B H 0.6084 0.1272 0.5883 0.135 Uiso 1 1 calc R U
H11C H 0.6862 0.1218 0.6300 0.135 Uiso 1 1 calc R U

loop_
_atom_site_aniso_label
_atom_site_aniso_U_11
_atom_site_aniso_U_22
_atom_site_aniso_U_33
_atom_site_aniso_U_23
_atom_site_aniso_U_13
_atom_site_aniso_U_12
Th1 0.0649(3) 0.01733(15) 0.01799(16) 0.00314(15) -0.00008(14) -0.00819(18)
S1 0.0272(13) 0.0565(16) 0.0233(11) -0.0025(11) -0.0054(10) 0.0110(12)
O1 0.025(3) 0.024(3) 0.021(3) -0.003(2) -0.003(2) -0.001(3)
C1 0.025(5) 0.034(5) 0.023(4) 0.005(4) -0.001(4) 0.000(4)
S2 0.0323(13) 0.0221(11) 0.0263(11) -0.0007(9) -0.0025(10) 0.0004(10)
C2 0.028(5) 0.027(5) 0.019(4) 0.007(4) -0.004(4) 0.009(4)
S3 0.0231(12) 0.0237(11) 0.0304(12) 0.0098(9) -0.0040(9) 0.0014(9)
C3 0.031(5) 0.032(5) 0.025(5) 0.011(4) 0.002(4) 0.017(4)
S4 0.0275(12) 0.0290(11) 0.0225(11) 0.0110(9) -0.0005(9) -0.0013(10)
C4 0.041(6) 0.060(7) 0.032(6) -0.002(5) 0.003(5) 0.026(6)
S5 0.0213(12) 0.0466(14) 0.0248(11) 0.0051(10) -0.0012(9) -0.0020(10)
C5 0.061(8) 0.057(7) 0.033(6) -0.022(5) -0.017(5) 0.037(6)
S6 0.0232(12) 0.0228(11) 0.0260(11) 0.0013(9) -0.0037(9) -0.0055(9)
C6 0.051(7) 0.034(5) 0.034(5) -0.012(4) -0.017(5) 0.017(5)
S7 0.0265(13) 0.0211(11) 0.0379(13) 0.0039(9) -0.0035(10) -0.0021(9)
C7 0.031(5) 0.030(5) 0.021(4) 0.002(4) -0.008(4) 0.009(4)
S8 0.0319(13) 0.0252(12) 0.0263(11) 0.0075(9) -0.0013(9) -0.0031(10)
C8 0.024(5) 0.016(4) 0.036(5) 0.001(4) -0.003(4) -0.007(4)
C9 0.031(5) 0.022(4) 0.027(5) -0.007(4) -0.004(4) -0.003(4)
C10 0.075(8) 0.025(5) 0.032(5) -0.005(4) 0.009(5) -0.020(5)
C11 0.049(7) 0.029(5) 0.046(6) -0.007(5) 0.003(5) -0.012(5)
C12 0.037(6) 0.028(5) 0.049(6) -0.012(5) -0.006(5) -0.001(4)
C13 0.035(6) 0.013(4) 0.031(5) -0.008(4) -0.007(4) -0.001(4)
C14 0.069(8) 0.030(5) 0.036(6) 0.002(4) -0.019(5) 0.002(5)
C15 0.047(7) 0.057(7) 0.083(9) -0.011(6) 0.018(6) -0.018(6)
C16 0.041(6) 0.031(5) 0.039(5) 0.001(5) -0.014(4) 0.004(5)
C17 0.028(5) 0.049(6) 0.031(5) 0.007(4) 0.005(4) 0.014(4)
C18 0.031(6) 0.057(7) 0.039(6) 0.024(5) 0.006(5) 0.013(5)
C19 0.034(7) 0.115(12) 0.084(9) 0.052(8) -0.010(6) 0.012(7)
C20 0.035(7) 0.119(12) 0.182(16) 0.111(12) -0.037(9) -0.030(8)
C21 0.029(7) 0.097(10) 0.151(13) 0.091(10) -0.020(8) -0.015(7)
C22 0.035(6) 0.068(8) 0.048(6) 0.023(6) 0.005(5) -0.001(5)
C23 0.040(6) 0.057(7) 0.040(6) 0.007(5) 0.002(5) 0.020(5)
C24 0.092(12) 0.151(16) 0.27(2) 0.130(17) -0.111(14) -0.086(12)
C25 0.028(5) 0.054(6) 0.042(6) 0.023(5) -0.007(4) 0.023(5)
C26 0.022(5) 0.019(4) 0.023(4) 0.003(3) -0.001(4) -0.009(4)
C27 0.017(4) 0.022(4) 0.012(4) 0.005(3) -0.005(3) 0.006(3)
C28 0.029(5) 0.018(4) 0.019(4) 0.001(3) 0.002(4) -0.003(4)
C29 0.029(5) 0.020(4) 0.029(5) 0.002(4) 0.005(4) -0.005(4)
C30 0.016(5) 0.032(5) 0.026(5) 0.015(4) -0.002(4) -0.003(4)
C31 0.031(5) 0.027(5) 0.017(4) -0.001(4) -0.011(4) 0.003(4)
C32 0.032(5) 0.013(4) 0.023(4) 0.003(3) -0.003(4) -0.003(4)
C33 0.025(5) 0.023(4) 0.014(4) 0.011(3) -0.006(4) 0.003(4)
C34 0.025(5) 0.020(4) 0.023(4) 0.002(3) -0.009(4) -0.001(4)
C35 0.033(5) 0.023(4) 0.026(5) 0.004(4) -0.006(4) -0.004(4)
C36 0.021(5) 0.030(5) 0.025(5) 0.006(4) -0.006(4) -0.004(4)
C37 0.032(5) 0.025(5) 0.027(5) 0.011(4) -0.008(4) 0.009(4)
C38 0.027(5) 0.024(4) 0.016(4) 0.012(3) -0.006(4) -0.001(4)
C39 0.026(5) 0.029(5) 0.026(5) 0.003(4) -0.007(4) -0.001(4)
C40 0.032(6) 0.036(5) 0.043(6) 0.006(4) -0.010(4) -0.002(4)
C41 0.039(6) 0.028(5) 0.029(5) 0.001(4) -0.009(4) 0.007(4)
C42 0.022(5) 0.020(4) 0.024(4) 0.002(3) 0.003(4) -0.004(4)
C43 0.030(5) 0.021(4) 0.025(5) -0.003(4) 0.005(4) -0.010(4)
C44 0.027(5) 0.025(5) 0.039(5) 0.003(4) 0.008(4) -0.004(4)
C45 0.024(5) 0.029(5) 0.040(5) 0.004(4) -0.003(4) -0.005(4)
C46 0.028(5) 0.024(4) 0.024(5) -0.003(4) -0.009(4) -0.014(4)
C47 0.029(5) 0.022(4) 0.022(4) 0.001(4) 0.004(4) -0.001(4)
C48 0.029(5) 0.045(6) 0.037(5) -0.009(4) 0.014(4) -0.006(4)
C49 0.022(5) 0.045(6) 0.053(6) 0.006(5) -0.003(5) -0.001(4)
C50 0.035(6) 0.033(5) 0.034(5) -0.006(4) 0.006(4) -0.005(4)
C51 0.022(5) 0.023(4) 0.019(4) 0.008(3) -0.008(4) 0.006(4)
C52 0.025(5) 0.023(4) 0.022(4) 0.007(3) -0.007(4) -0.008(4)
C53 0.042(6) 0.029(5) 0.024(5) 0.010(4) -0.010(4) -0.010(4)
C54 0.045(6) 0.035(5) 0.034(5) 0.006(4) -0.013(5) -0.014(5)
C55 0.050(7) 0.031(5) 0.039(6) -0.006(4) -0.008(5) -0.018(5)
C56 0.039(6) 0.028(5) 0.036(5) 0.001(4) 0.008(5) 0.001(4)
C57 0.023(5) 0.025(4) 0.022(4) 0.000(4) -0.004(4) -0.004(4)
C58 0.030(5) 0.017(4) 0.029(5) 0.002(4) 0.001(4) 0.004(4)
C59 0.041(6) 0.021(4) 0.029(5) -0.006(4) 0.004(4) 0.007(4)
C60 0.048(6) 0.022(5) 0.026(5) 0.000(4) 0.003(5) 0.009(4)
C61 0.038(6) 0.042(6) 0.032(5) -0.004(4) -0.008(5) 0.018(5)
C62 0.028(6) 0.047(6) 0.038(6) 0.001(5) 0.004(4) 0.001(5)
C63 0.036(6) 0.037(5) 0.026(5) 0.009(4) 0.002(4) 0.000(4)
C64 0.054(7) 0.037(5) 0.021(5) 0.002(4) 0.004(4) -0.010(5)
C65 0.039(6) 0.067(7) 0.051(7) -0.008(6) -0.009(5) 0.020(6)
C66 0.045(7) 0.064(7) 0.044(6) 0.030(5) 0.002(5) -0.005(5)
C67 0.037(6) 0.028(5) 0.054(6) 0.003(5) -0.024(5) -0.007(5)
C68 0.027(6) 0.033(6) 0.099(9) 0.004(6) -0.001(6) -0.007(5)
C69 0.046(8) 0.045(8) 0.201(17) -0.008(9) 0.043(9) -0.006(6)
C70 0.034(8) 0.043(7) 0.26(2) -0.010(10) 0.042(10) -0.002(6)
C71 0.044(8) 0.029(6) 0.216(18) 0.026(9) -0.011(9) 0.010(6)
C72 0.031(6) 0.033(6) 0.087(8) 0.013(6) -0.024(6) -0.012(5)
C73 0.037(6) 0.041(6) 0.066(7) 0.001(5) 0.004(5) -0.007(5)
C74 0.076(10) 0.097(10) 0.184(14) -0.001(10) 0.049(10) 0.024(8)
C75 0.073(8) 0.037(6) 0.050(6) 0.017(5) -0.027(6) -0.022(6)
C76 0.035(5) 0.018(4) 0.024(4) 0.001(4) 0.008(4) -0.005(4)
C77 0.037(5) 0.021(4) 0.016(4) -0.001(3) -0.002(4) -0.006(4)
C78 0.043(6) 0.021(4) 0.015(4) 0.003(3) -0.001(4) 0.000(4)
C79 0.049(6) 0.024(5) 0.026(5) -0.001(4) 0.000(4) 0.004(4)
C80 0.051(6) 0.018(5) 0.029(5) 0.008(4) 0.000(5) -0.012(4)
C81 0.043(6) 0.027(5) 0.023(5) -0.002(4) 0.001(4) -0.001(4)
C82 0.042(6) 0.022(4) 0.020(4) 0.005(4) -0.006(4) -0.007(4)
C83 0.037(5) 0.030(5) 0.024(4) 0.008(4) 0.011(4) -0.004(4)
C84 0.037(6) 0.031(5) 0.027(5) 0.007(4) -0.002(4) -0.008(4)
C85 0.066(8) 0.029(5) 0.046(6) 0.003(4) 0.020(6) 0.010(5)
C86 0.050(7) 0.060(7) 0.047(7) 0.020(6) 0.015(6) 0.020(6)
C87 0.037(6) 0.060(7) 0.044(6) 0.017(5) 0.014(5) 0.013(5)
C88 0.037(6) 0.037(6) 0.034(5) 0.008(4) 0.010(4) -0.008(4)
C89 0.060(7) 0.025(5) 0.021(5) 0.001(4) 0.001(4) -0.011(5)
C90 0.073(9) 0.081(9) 0.082(9) 0.027(7) 0.018(7) 0.049(7)
C91 0.034(6) 0.049(6) 0.040(6) -0.005(5) 0.001(5) -0.014(5)
C92 0.040(6) 0.019(4) 0.023(5) 0.010(4) -0.003(4) 0.011(4)
C93 0.040(6) 0.017(4) 0.028(5) 0.008(4) -0.010(4) 0.008(4)
C94 0.039(6) 0.030(5) 0.039(6) 0.010(4) -0.020(5) 0.006(4)
C95 0.033(6) 0.025(5) 0.052(6) 0.008(4) 0.004(5) 0.010(4)
C96 0.035(6) 0.030(5) 0.037(5) -0.002(4) 0.000(5) 0.004(4)
C97 0.045(6) 0.018(4) 0.027(5) 0.006(4) -0.005(4) 0.011(4)
C98 0.055(7) 0.037(6) 0.037(6) 0.002(4) -0.017(5) 0.003(5)
C99 0.045(7) 0.060(7) 0.086(9) -0.007(7) 0.007(6) 0.009(6)
C100 0.045(6) 0.030(5) 0.043(6) -0.007(4) 0.001(5) 0.001(5)
C101 0.049(6) 0.030(5) 0.033(5) -0.004(4) -0.009(5) -0.007(5)
C102 0.034(6) 0.047(6) 0.055(6) -0.003(5) -0.006(5) -0.008(5)
C103 0.035(6) 0.052(6) 0.052(6) 0.002(5) -0.004(5) -0.003(5)
C104 0.048(6) 0.038(5) 0.036(5) -0.009(4) -0.001(5) -0.005(5)
C105 0.080(9) 0.049(7) 0.036(6) -0.006(5) 0.010(6) -0.002(6)
C106 0.054(7) 0.055(7) 0.037(6) -0.007(5) -0.006(5) 0.009(6)
C107 0.080(10) 0.047(7) 0.076(9) -0.007(6) 0.006(7) 0.009(7)
C108 0.054(8) 0.065(8) 0.098(10) -0.003(7) -0.005(7) 0.001(7)
C109 0.032(7) 0.069(8) 0.113(11) 0.009(8) -0.025(7) 0.007(7)
C110 0.050(7) 0.069(8) 0.042(6) 0.002(6) -0.004(5) 0.023(6)
C111 0.136(13) 0.066(9) 0.071(9) -0.006(7) 0.040(9) -0.014(9)

loop_
_atom_type_symbol
_atom_type_description
_atom_type_scat_dispersion_real
_atom_type_scat_dispersion_imag
_atom_type_scat_source
C C 0.0033 0.0016 'International Tables Vol C Tables 4.2.6.8 and 6.1.1.4'
H H 0.0000 0.0000 'International Tables Vol C Tables 4.2.6.8 and 6.1.1.4'
O O 0.0106 0.0060 'International Tables Vol C Tables 4.2.6.8 and 6.1.1.4'
S S 0.1246 0.1234 'International Tables Vol C Tables 4.2.6.8 and 6.1.1.4'
Th Th -7.2400 8.8979 'International Tables Vol C Tables 4.2.6.8 and 6.1.1.4'

loop_
_geom_angle_atom_site_label_1
_geom_angle_atom_site_label_2
_geom_angle_atom_site_label_3
_geom_angle
O1 Th1 S1 120.79(12)
O1 Th1 S8 68.70(12)
S1 Th1 S8 71.61(7)
O1 Th1 S5 121.07(12)
S1 Th1 S5 118.14(7)
S8 Th1 S5 133.82(6)
O1 Th1 S4 69.97(12)
S1 Th1 S4 133.22(7)
S8 Th1 S4 138.67(7)
S5 Th1 S4 70.36(7)
O1 Th1 S6 74.45(12)
S1 Th1 S6 141.43(6)
S8 Th1 S6 84.38(6)
S5 Th1 S6 59.97(6)
S4 Th1 S6 84.45(6)
O1 Th1 S2 73.41(12)
S1 Th1 S2 59.82(6)
S8 Th1 S2 83.32(6)
S5 Th1 S2 142.22(6)
S4 Th1 S2 85.43(6)
S6 Th1 S2 147.85(6)
O1 Th1 S7 117.92(12)
S1 Th1 S7 72.99(7)
S8 Th1 S7 59.61(6)
S5 Th1 S7 79.46(6)
S4 Th1 S7 147.05(6)
S6 Th1 S7 68.85(6)
S2 Th1 S7 127.38(6)
O1 Th1 S3 118.40(12)
S1 Th1 S3 78.78(7)
S8 Th1 S3 147.50(6)
S5 Th1 S3 72.54(6)
S4 Th1 S3 59.31(6)
S6 Th1 S3 127.96(6)
S2 Th1 S3 70.18(6)
S7 Th1 S3 123.67(6)
C1 S1 Th1 90.7(3)
C104 O1 C101 107.4(6)
C104 O1 Th1 125.8(5)
C101 O1 Th1 126.8(5)
C2 C1 S1 122.0(6)
C2 C1 S2 117.8(6)
S1 C1 S2 120.2(5)
C1 S2 Th1 89.2(3)
C7 C2 C3 120.4(8)
C7 C2 C1 121.1(7)
C3 C2 C1 118.5(8)
C26 S3 Th1 89.2(3)
C4 C3 C2 118.4(9)
C4 C3 C17 117.4(8)
C2 C3 C17 124.1(8)
C26 S4 Th1 91.2(3)
C5 C4 C3 121.0(9)
C5 C4 H4 119.5
C3 C4 H4 119.5
C51 S5 Th1 90.0(3)
C4 C5 C6 120.4(9)
C4 C5 H5 119.8
C6 C5 H5 119.8
C51 S6 Th1 89.6(3)
C5 C6 C7 121.3(9)
C5 C6 H6 119.4
C7 C6 H6 119.4
C76 S7 Th1 88.9(3)
C6 C7 C2 118.5(8)
C6 C7 C8 117.2(8)
C2 C7 C8 124.1(7)
C76 S8 Th1 90.6(3)
C9 C8 C13 119.5(8)
C9 C8 C7 120.2(7)
C13 C8 C7 120.0(7)
C10 C9 C8 119.6(8)
C10 C9 C14 119.3(8)
C8 C9 C14 121.0(8)
C11 C10 C9 122.2(9)
C11 C10 H10 118.9
C9 C10 H10 118.9
C10 C11 C12 117.7(9)
C10 C11 C15 121.8(9)
C12 C11 C15 120.5(10)
C13 C12 C11 121.3(9)
C13 C12 H12 119.4
C11 C12 H12 119.4
C8 C13 C12 119.6(8)
C8 C13 C16 120.9(8)
C12 C13 C16 119.5(8)
C9 C14 H14A 109.5
C9 C14 H14B 109.5
H14A C14 H14B 109.5
C9 C14 H14C 109.5
H14A C14 H14C 109.5
H14B C14 H14C 109.5
C11 C15 H15A 109.5
C11 C15 H15B 109.5
H15A C15 H15B 109.5
C11 C15 H15C 109.5
H15A C15 H15C 109.5
H15B C15 H15C 109.5
C13 C16 H16A 109.5
C13 C16 H16B 109.5
H16A C16 H16B 109.5
C13 C16 H16C 109.5
H16A C16 H16C 109.5
H16B C16 H16C 109.5
C22 C17 C18 120.6(9)
C22 C17 C3 120.2(8)
C18 C17 C3 119.2(8)
C19 C18 C17 118.2(9)
C19 C18 C23 120.6(9)
C17 C18 C23 120.9(9)
C20 C19 C18 122.4(10)
C20 C19 H19 118.8
C18 C19 H19 118.8
C21 C20 C19 117.3(12)
C21 C20 C24 121.4(12)
C19 C20 C24 121.2(11)
C20 C21 C22 122.9(11)
C20 C21 H21 118.6
C22 C21 H21 118.6
C21 C22 C17 118.3(9)
C21 C22 C25 121.7(9)
C17 C22 C25 119.9(9)
C18 C23 H23A 109.5
C18 C23 H23B 109.5
H23A C23 H23B 109.5
C18 C23 H23C 109.5
H23A C23 H23C 109.5
H23B C23 H23C 109.5
C20 C24 H24A 109.5
C20 C24 H24B 109.5
H24A C24 H24B 109.5
C20 C24 H24C 109.5
H24A C24 H24C 109.5
H24B C24 H24C 109.5
C22 C25 H25A 109.5
C22 C25 H25B 109.5
H25A C25 H25B 109.5
C22 C25 H25C 109.5
H25A C25 H25C 109.5
H25B C25 H25C 109.5
C27 C26 S3 120.8(6)
C27 C26 S4 119.3(6)
S3 C26 S4 119.9(4)
C32 C27 C28 119.2(7)
C32 C27 C26 118.8(7)
C28 C27 C26 122.0(7)
C29 C28 C27 118.9(7)
C29 C28 C42 116.8(7)
C27 C28 C42 124.3(7)
C30 C29 C28 121.8(8)
C30 C29 H29 119.1
C28 C29 H29 119.1
C29 C30 C31 119.2(7)
C29 C30 H30 120.4
C31 C30 H30 120.4
C30 C31 C32 121.7(8)
C30 C31 H31 119.1
C32 C31 H31 119.1
C31 C32 C27 119.0(7)
C31 C32 C33 115.9(7)
C27 C32 C33 124.8(7)
C34 C33 C38 118.3(7)
C34 C33 C32 120.4(7)
C38 C33 C32 121.2(7)
C35 C34 C33 119.4(8)
C35 C34 C39 119.9(7)
C33 C34 C39 120.7(7)
C36 C35 C34 122.2(8)
C36 C35 H35 118.9
C34 C35 H35 118.9
C35 C36 C37 118.2(8)
C35 C36 C40 120.1(8)
C37 C36 C40 121.7(8)
C38 C37 C36 121.8(8)
C38 C37 H37 119.1
C36 C37 H37 119.1
C37 C38 C33 119.9(7)
C37 C38 C41 120.1(8)
C33 C38 C41 120.0(7)
C34 C39 H39A 109.5
C34 C39 H39B 109.5
H39A C39 H39B 109.5
C34 C39 H39C 109.5
H39A C39 H39C 109.5
H39B C39 H39C 109.5
C36 C40 H40A 109.5
C36 C40 H40B 109.5
H40A C40 H40B 109.5
C36 C40 H40C 109.5
H40A C40 H40C 109.5
H40B C40 H40C 109.5
C38 C41 H41A 109.5
C38 C41 H41B 109.5
H41A C41 H41B 109.5
C38 C41 H41C 109.5
H41A C41 H41C 109.5
H41B C41 H41C 109.5
C47 C42 C43 119.4(7)
C47 C42 C28 121.0(7)
C43 C42 C28 119.4(7)
C44 C43 C42 119.5(7)
C44 C43 C48 120.3(8)
C42 C43 C48 120.2(8)
C45 C44 C43 121.5(8)
C45 C44 H44 119.2
C43 C44 H44 119.2
C46 C45 C44 118.3(8)
C46 C45 C49 120.9(8)
C44 C45 C49 120.9(8)
C45 C46 C47 122.9(8)
C45 C46 H46 118.6
C47 C46 H46 118.6
C46 C47 C42 118.4(7)
C46 C47 C50 120.7(7)
C42 C47 C50 120.9(7)
C43 C48 H48A 109.5
C43 C48 H48B 109.5
H48A C48 H48B 109.5
C43 C48 H48C 109.5
H48A C48 H48C 109.5
H48B C48 H48C 109.5
C45 C49 H49A 109.5
C45 C49 H49B 109.5
H49A C49 H49B 109.5
C45 C49 H49C 109.5
H49A C49 H49C 109.5
H49B C49 H49C 109.5
C47 C50 H50A 109.5
C47 C50 H50B 109.5
H50A C50 H50B 109.5
C47 C50 H50C 109.5
H50A C50 H50C 109.5
H50B C50 H50C 109.5
C52 C51 S6 119.6(6)
C52 C51 S5 120.1(6)
S6 C51 S5 120.4(5)
C57 C52 C53 120.5(7)
C57 C52 C51 119.8(7)
C53 C52 C51 119.8(7)
C54 C53 C52 118.4(9)
C54 C53 C67 119.1(8)
C52 C53 C67 122.5(8)
C55 C54 C53 121.4(9)
C55 C54 H54 119.3
C53 C54 H54 119.3
C54 C55 C56 119.9(9)
C54 C55 H55 120.0
C56 C55 H55 120.0
C55 C56 C57 122.5(9)
C55 C56 H56 118.8
C57 C56 H56 118.8
C56 C57 C52 117.3(8)
C56 C57 C58 119.1(8)
C52 C57 C58 123.6(7)
C63 C58 C59 120.0(8)
C63 C58 C57 120.3(7)
C59 C58 C57 119.5(7)
C60 C59 C58 118.4(8)
C60 C59 C64 120.2(8)
C58 C59 C64 121.3(8)
C61 C60 C59 123.0(8)
C61 C60 H60 118.5
C59 C60 H60 118.5
C62 C61 C60 118.0(8)
C62 C61 C65 120.9(9)
C60 C61 C65 121.1(9)
C61 C62 C63 122.0(9)
C61 C62 H62 119.0
C63 C62 H62 119.0
C62 C63 C58 118.6(8)
C62 C63 C66 122.3(8)
C58 C63 C66 119.1(8)
C59 C64 H64A 109.5
C59 C64 H64B 109.5
H64A C64 H64B 109.5
C59 C64 H64C 109.5
H64A C64 H64C 109.5
H64B C64 H64C 109.5
C61 C65 H65A 109.5
C61 C65 H65B 109.5
H65A C65 H65B 109.5
C61 C65 H65C 109.5
H65A C65 H65C 109.5
H65B C65 H65C 109.5
C63 C66 H66A 109.5
C63 C66 H66B 109.5
H66A C66 H66B 109.5
C63 C66 H66C 109.5
H66A C66 H66C 109.5
H66B C66 H66C 109.5
C72 C67 C68 118.7(10)
C72 C67 C53 121.5(9)
C68 C67 C53 119.7(8)
C69 C68 C67 120.3(10)
C69 C68 C73 120.3(10)
C67 C68 C73 119.3(9)
C70 C69 C68 121.2(12)
C70 C69 H69 119.4
C68 C69 H69 119.4
C69 C70 C71 118.8(12)
C69 C70 C74 118.0(14)
C71 C70 C74 122.7(12)
C70 C71 C72 120.7(11)
C70 C71 H71 119.6
C72 C71 H71 119.6
C67 C72 C71 119.8(11)
C67 C72 C75 120.6(10)
C71 C72 C75 119.6(10)
C68 C73 H73A 109.5
C68 C73 H73B 109.5
H73A C73 H73B 109.5
C68 C73 H73C 109.5
H73A C73 H73C 109.5
H73B C73 H73C 109.5
C70 C74 H74A 109.5
C70 C74 H74B 109.5
H74A C74 H74B 109.5
C70 C74 H74C 109.5
H74A C74 H74C 109.5
H74B C74 H74C 109.5
C72 C75 H75A 109.5
C72 C75 H75B 109.5
H75A C75 H75B 109.5
C72 C75 H75C 109.5
H75A C75 H75C 109.5
H75B C75 H75C 109.5
C77 C76 S7 122.5(6)
C77 C76 S8 117.0(6)
S7 C76 S8 120.5(5)
C78 C77 C82 119.0(7)
C78 C77 C76 121.4(7)
C82 C77 C76 119.6(7)
C79 C78 C77 119.4(8)
C79 C78 C92 116.3(8)
C77 C78 C92 124.2(7)
C80 C79 C78 120.5(8)
C80 C79 H79 119.8
C78 C79 H79 119.8
C81 C80 C79 119.9(8)
C81 C80 H80 120.0
C79 C80 H80 120.0
C80 C81 C82 122.2(9)
C80 C81 H81 118.9
C82 C81 H81 118.9
C81 C82 C77 118.6(8)
C81 C82 C83 117.4(8)
C77 C82 C83 123.6(7)
C88 C83 C84 119.9(8)
C88 C83 C82 121.5(8)
C84 C83 C82 118.5(8)
C85 C84 C83 118.3(9)
C85 C84 C89 120.9(8)
C83 C84 C89 120.8(8)
C86 C85 C84 122.6(9)
C86 C85 H85 118.7
C84 C85 H85 118.7
C87 C86 C85 118.2(10)
C87 C86 C90 121.9(11)
C85 C86 C90 119.9(11)
C86 C87 C88 121.9(10)
C86 C87 H87 119.0
C88 C87 H87 119.0
C87 C88 C83 119.1(9)
C87 C88 C91 119.4(9)
C83 C88 C91 121.5(8)
C84 C89 H89A 109.5
C84 C89 H89B 109.5
H89A C89 H89B 109.5
C84 C89 H89C 109.5
H89A C89 H89C 109.5
H89B C89 H89C 109.5
C86 C90 H90A 109.5
C86 C90 H90B 109.5
H90A C90 H90B 109.5
C86 C90 H90C 109.5
H90A C90 H90C 109.5
H90B C90 H90C 109.5
C88 C91 H91A 109.5
C88 C91 H91B 109.5
H91A C91 H91B 109.5
C88 C91 H91C 109.5
H91A C91 H91C 109.5
H91B C91 H91C 109.5
C97 C92 C93 120.8(8)
C97 C92 C78 120.5(8)
C93 C92 C78 118.6(7)
C94 C93 C92 118.8(8)
C94 C93 C98 120.7(8)
C92 C93 C98 120.5(8)
C93 C94 C95 121.5(8)
C93 C94 H94 119.3
C95 C94 H94 119.3
C96 C95 C94 118.3(9)
C96 C95 C99 120.8(9)
C94 C95 C99 120.9(9)
C95 C96 C97 122.0(9)
C95 C96 H96 119.0
C97 C96 H96 119.0
C92 C97 C96 118.5(8)
C92 C97 C100 120.6(8)
C96 C97 C100 120.9(8)
C93 C98 H98A 109.5
C93 C98 H98B 109.5
H98A C98 H98B 109.5
C93 C98 H98C 109.5
H98A C98 H98C 109.5
H98B C98 H98C 109.5
C95 C99 H99A 109.5
C95 C99 H99B 109.5
H99A C99 H99B 109.5
C95 C99 H99C 109.5
H99A C99 H99C 109.5
H99B C99 H99C 109.5
C97 C100 H10A 109.5
C97 C100 H10B 109.5
H10A C100 H10B 109.5
C97 C100 H10C 109.5
H10A C100 H10C 109.5
H10B C100 H10C 109.5
O1 C101 C102 106.0(7)
O1 C101 H10J 110.5
C102 C101 H10J 110.5
O1 C101 H10K 110.5
C102 C101 H10K 110.5
H10J C101 H10K 108.7
C101 C102 C103 102.5(8)
C101 C102 H10H 111.3
C103 C102 H10H 111.3
C101 C102 H10I 111.3
C103 C102 H10I 111.3
H10H C102 H10I 109.2
C104 C103 C102 101.3(8)
C104 C103 H10F 111.5
C102 C103 H10F 111.5
C104 C103 H10G 111.5
C102 C103 H10G 111.5
H10F C103 H10G 109.3
O1 C104 C103 106.8(7)
O1 C104 H10D 110.4
C103 C104 H10D 110.4
O1 C104 H10E 110.4
C103 C104 H10E 110.4
H10D C104 H10E 108.6
C110 C105 C106 118.1(11)
C110 C105 C111 121.5(11)
C106 C105 C111 120.4(11)
C105 C106 C107 120.2(11)
C105 C106 H106 119.9
C107 C106 H106 119.9
C108 C107 C106 120.6(11)
C108 C107 H107 119.7
C106 C107 H107 119.7
C107 C108 C109 117.7(12)
C107 C108 H108 121.1
C109 C108 H108 121.1
C110 C109 C108 121.9(12)
C110 C109 H109 119.1
C108 C109 H109 119.1
C109 C110 C105 121.4(11)
C109 C110 H110 119.3
C105 C110 H110 119.3
C105 C111 H11A 109.5
C105 C111 H11B 109.5
H11A C111 H11B 109.5
C105 C111 H11C 109.5
H11A C111 H11C 109.5
H11B C111 H11C 109.5

loop_
_geom_bond_atom_site_label_1
_geom_bond_atom_site_label_2
_geom_bond_distance
Th1 O1 2.583(5)
Th1 S1 2.906(3)
Th1 S8 2.908(2)
Th1 S5 2.911(2)
Th1 S4 2.923(2)
Th1 S6 2.933(2)
Th1 S2 2.935(2)
Th1 S7 2.976(2)
Th1 S3 2.981(2)
S1 C1 1.668(8)
O1 C104 1.465(10)
O1 C101 1.481(9)
C1 C2 1.508(11)
C1 S2 1.692(8)
C2 C7 1.402(11)
C2 C3 1.415(11)
S3 C26 1.687(8)
C3 C4 1.392(12)
C3 C17 1.494(12)
S4 C26 1.689(8)
C4 C5 1.370(14)
C4 H4 0.9500
S5 C51 1.693(8)
C5 C6 1.372(13)
C5 H5 0.9500
S6 C51 1.674(8)
C6 C7 1.390(11)
C6 H6 0.9500
S7 C76 1.667(8)
C7 C8 1.503(12)
S8 C76 1.702(8)
C8 C9 1.388(11)
C8 C13 1.389(11)
C9 C10 1.382(13)
C9 C14 1.498(12)
C10 C11 1.377(13)
C10 H10 0.9500
C11 C12 1.393(13)
C11 C15 1.516(13)
C12 C13 1.392(12)
C12 H12 0.9500
C13 C16 1.505(11)
C14 H14A 0.9800
C14 H14B 0.9800
C14 H14C 0.9800
C15 H15A 0.9800
C15 H15B 0.9800
C15 H15C 0.9800
C16 H16A 0.9800
C16 H16B 0.9800
C16 H16C 0.9800
C17 C22 1.401(13)
C17 C18 1.404(12)
C18 C19 1.397(15)
C18 C23 1.503(13)
C19 C20 1.394(17)
C19 H19 0.9500
C20 C21 1.384(15)
C20 C24 1.536(18)
C21 C22 1.391(15)
C21 H21 0.9500
C22 C25 1.518(12)
C23 H23A 0.9800
C23 H23B 0.9800
C23 H23C 0.9800
C24 H24A 0.9800
C24 H24B 0.9800
C24 H24C 0.9800
C25 H25A 0.9800
C25 H25B 0.9800
C25 H25C 0.9800
C26 C27 1.493(10)
C27 C32 1.407(10)
C27 C28 1.415(10)
C28 C29 1.394(10)
C28 C42 1.485(11)
C29 C30 1.369(11)
C29 H29 0.9500
C30 C31 1.373(11)
C30 H30 0.9500
C31 C32 1.394(10)
C31 H31 0.9500
C32 C33 1.483(11)
C33 C34 1.408(11)
C33 C38 1.417(11)
C34 C35 1.388(11)
C34 C39 1.500(11)
C35 C36 1.370(11)
C35 H35 0.9500
C36 C37 1.392(11)
C36 C40 1.519(11)
C37 C38 1.370(11)
C37 H37 0.9500
C38 C41 1.493(11)
C39 H39A 0.9800
C39 H39B 0.9800
C39 H39C 0.9800
C40 H40A 0.9800
C40 H40B 0.9800
C40 H40C 0.9800
C41 H41A 0.9800
C41 H41B 0.9800
C41 H41C 0.9800
C42 C47 1.400(11)
C42 C43 1.404(11)
C43 C44 1.389(11)
C43 C48 1.514(11)
C44 C45 1.379(12)
C44 H44 0.9500
C45 C46 1.365(12)
C45 C49 1.529(11)
C46 C47 1.394(11)
C46 H46 0.9500
C47 C50 1.507(11)
C48 H48A 0.9800
C48 H48B 0.9800
C48 H48C 0.9800
C49 H49A 0.9800
C49 H49B 0.9800
C49 H49C 0.9800
C50 H50A 0.9800
C50 H50B 0.9800
C50 H50C 0.9800
C51 C52 1.506(11)
C52 C57 1.407(11)
C52 C53 1.411(11)
C53 C54 1.389(12)
C53 C67 1.489(13)
C54 C55 1.359(13)
C54 H54 0.9500
C55 C56 1.359(12)
C55 H55 0.9500
C56 C57 1.394(11)
C56 H56 0.9500
C57 C58 1.487(11)
C58 C63 1.404(11)
C58 C59 1.405(11)
C59 C60 1.383(12)
C59 C64 1.495(12)
C60 C61 1.380(12)
C60 H60 0.9500
C61 C62 1.376(12)
C61 C65 1.504(12)
C62 C63 1.401(12)
C62 H62 0.9500
C63 C66 1.507(11)
C64 H64A 0.9800
C64 H64B 0.9800
C64 H64C 0.9800
C65 H65A 0.9800
C65 H65B 0.9800
C65 H65C 0.9800
C66 H66A 0.9800
C66 H66B 0.9800
C66 H66C 0.9800
C67 C72 1.381(12)
C67 C68 1.414(14)
C68 C69 1.383(15)
C68 C73 1.491(13)
C69 C70 1.381(17)
C69 H69 0.9500
C70 C71 1.385(19)
C70 C74 1.558(18)
C71 C72 1.419(16)
C71 H71 0.9500
C72 C75 1.514(14)
C73 H73A 0.9800
C73 H73B 0.9800
C73 H73C 0.9800
C74 H74A 0.9800
C74 H74B 0.9800
C74 H74C 0.9800
C75 H75A 0.9800
C75 H75B 0.9800
C75 H75C 0.9800
C76 C77 1.492(11)
C77 C78 1.405(11)
C77 C82 1.428(12)
C78 C79 1.399(11)
C78 C92 1.489(12)
C79 C80 1.394(12)
C79 H79 0.9500
C80 C81 1.348(12)
C80 H80 0.9500
C81 C82 1.391(11)
C81 H81 0.9500
C82 C83 1.490(12)
C83 C88 1.400(12)
C83 C84 1.407(12)
C84 C85 1.398(12)
C84 C89 1.502(12)
C85 C86 1.379(14)
C85 H85 0.9500
C86 C87 1.376(14)
C86 C90 1.522(13)
C87 C88 1.397(12)
C87 H87 0.9500
C88 C91 1.514(12)
C89 H89A 0.9800
C89 H89B 0.9800
C89 H89C 0.9800
C90 H90A 0.9800
C90 H90B 0.9800
C90 H90C 0.9800
C91 H91A 0.9800
C91 H91B 0.9800
C91 H91C 0.9800
C92 C97 1.387(11)
C92 C93 1.397(12)
C93 C94 1.388(12)
C93 C98 1.506(12)
C94 C95 1.397(13)
C94 H94 0.9500
C95 C96 1.371(12)
C95 C99 1.531(13)
C96 C97 1.402(12)
C96 H96 0.9500
C97 C100 1.526(12)
C98 H98A 0.9800
C98 H98B 0.9800
C98 H98C 0.9800
C99 H99A 0.9800
C99 H99B 0.9800
C99 H99C 0.9800
C100 H10A 0.9800
C100 H10B 0.9800
C100 H10C 0.9800
C101 C102 1.499(13)
C101 H10J 0.9900
C101 H10K 0.9900
C102 C103 1.534(13)
C102 H10H 0.9900
C102 H10I 0.9900
C103 C104 1.511(12)
C103 H10F 0.9900
C103 H10G 0.9900
C104 H10D 0.9900
C104 H10E 0.9900
C105 C110 1.376(14)
C105 C106 1.396(14)
C105 C111 1.465(15)
C106 C107 1.399(15)
C106 H106 0.9500
C107 C108 1.380(16)
C107 H107 0.9500
C108 C109 1.389(16)
C108 H108 0.9500
C109 C110 1.354(15)
C109 H109 0.9500
C110 H110 0.9500
C111 H11A 0.9800
C111 H11B 0.9800
C111 H11C 0.9800

loop_
_geom_torsion_atom_site_label_1
_geom_torsion_atom_site_label_2
_geom_torsion_atom_site_label_3
_geom_torsion_atom_site_label_4
_geom_torsion
Th1 S1 C1 C2 177.5(6)
Th1 S1 C1 S2 -3.5(5)
C2 C1 S2 Th1 -177.5(6)
S1 C1 S2 Th1 3.4(5)
S1 C1 C2 C7 -130.0(7)
S2 C1 C2 C7 50.9(10)
S1 C1 C2 C3 50.8(10)
S2 C1 C2 C3 -128.2(7)
C7 C2 C3 C4 -1.8(12)
C1 C2 C3 C4 177.3(7)
C7 C2 C3 C17 -178.7(7)
C1 C2 C3 C17 0.5(12)
C2 C3 C4 C5 1.4(13)
C17 C3 C4 C5 178.4(9)
C3 C4 C5 C6 0.7(15)
C4 C5 C6 C7 -2.3(15)
C5 C6 C7 C2 1.8(13)
C5 C6 C7 C8 177.0(8)
C3 C2 C7 C6 0.3(12)
C1 C2 C7 C6 -178.9(7)
C3 C2 C7 C8 -174.5(7)
C1 C2 C7 C8 6.3(12)
C6 C7 C8 C9 -97.9(9)
C2 C7 C8 C9 76.9(10)
C6 C7 C8 C13 76.4(10)
C2 C7 C8 C13 -108.7(9)
C13 C8 C9 C10 1.0(12)
C7 C8 C9 C10 175.4(7)
C13 C8 C9 C14 -177.9(7)
C7 C8 C9 C14 -3.5(12)
C8 C9 C10 C11 1.3(13)
C14 C9 C10 C11 -179.7(8)
C9 C10 C11 C12 -1.8(13)
C9 C10 C11 C15 179.6(8)
C10 C11 C12 C13 0.1(13)
C15 C11 C12 C13 178.7(8)
C9 C8 C13 C12 -2.7(12)
C7 C8 C13 C12 -177.1(7)
C9 C8 C13 C16 176.5(7)
C7 C8 C13 C16 2.1(11)
C11 C12 C13 C8 2.2(12)
C11 C12 C13 C16 -177.1(8)
C4 C3 C17 C22 -101.9(10)
C2 C3 C17 C22 74.9(12)
C4 C3 C17 C18 79.2(11)
C2 C3 C17 C18 -103.9(10)
C22 C17 C18 C19 -5.8(15)
C3 C17 C18 C19 173.0(9)
C22 C17 C18 C23 -179.5(9)
C3 C17 C18 C23 -0.6(13)
C17 C18 C19 C20 1.1(19)
C23 C18 C19 C20 174.8(13)
C18 C19 C20 C21 4(2)
C18 C19 C20 C24 -174.0(15)
C19 C20 C21 C22 -4(3)
C24 C20 C21 C22 173.4(16)
C20 C21 C22 C17 0(2)
C20 C21 C22 C25 -179.8(14)
C18 C17 C22 C21 5.4(16)
C3 C17 C22 C21 -173.5(10)
C18 C17 C22 C25 -174.9(9)
C3 C17 C22 C25 6.2(14)
Th1 S3 C26 C27 173.1(6)
Th1 S3 C26 S4 -6.5(4)
Th1 S4 C26 C27 -173.0(6)
Th1 S4 C26 S3 6.6(5)
S3 C26 C27 C32 -131.3(7)
S4 C26 C27 C32 48.4(9)
S3 C26 C27 C28 50.4(10)
S4 C26 C27 C28 -130.0(7)
C32 C27 C28 C29 -1.0(11)
C26 C27 C28 C29 177.3(7)
C32 C27 C28 C42 -179.6(7)
C26 C27 C28 C42 -1.2(12)
C27 C28 C29 C30 -0.8(12)
C42 C28 C29 C30 177.9(7)
C28 C29 C30 C31 3.1(12)
C29 C30 C31 C32 -3.6(12)
C30 C31 C32 C27 1.8(12)
C30 C31 C32 C33 176.6(7)
C28 C27 C32 C31 0.5(11)
C26 C27 C32 C31 -177.9(7)
C28 C27 C32 C33 -173.8(7)
C26 C27 C32 C33 7.9(11)
C31 C32 C33 C34 -98.6(9)
C27 C32 C33 C34 75.8(10)
C31 C32 C33 C38 77.9(9)
C27 C32 C33 C38 -107.7(9)
C38 C33 C34 C35 2.8(11)
C32 C33 C34 C35 179.4(7)
C38 C33 C34 C39 -178.5(7)
C32 C33 C34 C39 -1.8(11)
C33 C34 C35 C36 -1.5(12)
C39 C34 C35 C36 179.7(7)
C34 C35 C36 C37 0.3(12)
C34 C35 C36 C40 -179.3(7)
C35 C36 C37 C38 -0.4(11)
C40 C36 C37 C38 179.2(7)
C36 C37 C38 C33 1.7(11)
C36 C37 C38 C41 -178.8(7)
C34 C33 C38 C37 -2.9(10)
C32 C33 C38 C37 -179.5(7)
C34 C33 C38 C41 177.7(7)
C32 C33 C38 C41 1.0(10)
C29 C28 C42 C47 -98.4(9)
C27 C28 C42 C47 80.2(10)
C29 C28 C42 C43 76.0(9)
C27 C28 C42 C43 -105.4(9)
C47 C42 C43 C44 -2.1(11)
C28 C42 C43 C44 -176.6(7)
C47 C42 C43 C48 175.7(7)
C28 C42 C43 C48 1.1(11)
C42 C43 C44 C45 0.2(12)
C48 C43 C44 C45 -177.6(8)
C43 C44 C45 C46 2.6(12)
C43 C44 C45 C49 -178.7(8)
C44 C45 C46 C47 -3.5(12)
C49 C45 C46 C47 177.7(8)
C45 C46 C47 C42 1.6(12)
C45 C46 C47 C50 179.6(8)
C43 C42 C47 C46 1.2(11)
C28 C42 C47 C46 175.7(7)
C43 C42 C47 C50 -176.8(7)
C28 C42 C47 C50 -2.4(11)
Th1 S6 C51 C52 -178.3(6)
Th1 S6 C51 S5 2.8(4)
Th1 S5 C51 C52 178.3(6)
Th1 S5 C51 S6 -2.8(4)
S6 C51 C52 C57 55.1(9)
S5 C51 C52 C57 -126.0(7)
S6 C51 C52 C53 -125.8(7)
S5 C51 C52 C53 53.1(9)
C57 C52 C53 C54 -2.2(12)
C51 C52 C53 C54 178.7(7)
C57 C52 C53 C67 178.9(8)
C51 C52 C53 C67 -0.2(12)
C52 C53 C54 C55 1.9(13)
C67 C53 C54 C55 -179.2(8)
C53 C54 C55 C56 -1.1(14)
C54 C55 C56 C57 0.5(14)
C55 C56 C57 C52 -0.7(12)
C55 C56 C57 C58 179.2(8)
C53 C52 C57 C56 1.6(11)
C51 C52 C57 C56 -179.3(7)
C53 C52 C57 C58 -178.3(7)
C51 C52 C57 C58 0.8(11)
C56 C57 C58 C63 74.1(10)
C52 C57 C58 C63 -105.9(10)
C56 C57 C58 C59 -100.6(9)
C52 C57 C58 C59 79.3(10)
C63 C58 C59 C60 2.3(12)
C57 C58 C59 C60 177.1(7)
C63 C58 C59 C64 -176.5(8)
C57 C58 C59 C64 -1.7(12)
C58 C59 C60 C61 -1.3(12)
C64 C59 C60 C61 177.5(8)
C59 C60 C61 C62 0.4(13)
C59 C60 C61 C65 -178.9(8)
C60 C61 C62 C63 -0.5(14)
C65 C61 C62 C63 178.9(9)
C61 C62 C63 C58 1.4(14)
C61 C62 C63 C66 180.0(9)
C59 C58 C63 C62 -2.3(12)
C57 C58 C63 C62 -177.1(8)
C59 C58 C63 C66 179.1(8)
C57 C58 C63 C66 4.4(12)
C54 C53 C67 C72 -103.4(10)
C52 C53 C67 C72 75.5(12)
C54 C53 C67 C68 79.7(11)
C52 C53 C67 C68 -101.5(10)
C72 C67 C68 C69 -6.1(16)
C53 C67 C68 C69 170.9(11)
C72 C67 C68 C73 177.1(9)
C53 C67 C68 C73 -5.9(14)
C67 C68 C69 C70 2(2)
C73 C68 C69 C70 178.7(14)
C68 C69 C70 C71 4(3)
C68 C69 C70 C74 -168.1(14)
C69 C70 C71 C72 -6(2)
C74 C70 C71 C72 165.9(14)
C68 C67 C72 C71 4.2(15)
C53 C67 C72 C71 -172.7(10)
C68 C67 C72 C75 -174.3(9)
C53 C67 C72 C75 8.7(14)
C70 C71 C72 C67 2(2)
C70 C71 C72 C75 -179.6(13)
Th1 S7 C76 C77 175.2(6)
Th1 S7 C76 S8 -5.9(5)
Th1 S8 C76 C77 -175.0(6)
Th1 S8 C76 S7 6.0(5)
S7 C76 C77 C78 49.1(10)
S8 C76 C77 C78 -129.8(7)
S7 C76 C77 C82 -131.0(7)
S8 C76 C77 C82 50.1(9)
C82 C77 C78 C79 -5.4(11)
C76 C77 C78 C79 174.5(7)
C82 C77 C78 C92 174.6(7)
C76 C77 C78 C92 -5.4(12)
C77 C78 C79 C80 1.5(12)
C92 C78 C79 C80 -178.5(8)
C78 C79 C80 C81 3.5(13)
C79 C80 C81 C82 -4.5(13)
C80 C81 C82 C77 0.5(12)
C80 C81 C82 C83 173.2(8)
C78 C77 C82 C81 4.5(11)
C76 C77 C82 C81 -175.5(7)
C78 C77 C82 C83 -167.8(7)
C76 C77 C82 C83 12.3(12)
C81 C82 C83 C88 76.5(10)
C77 C82 C83 C88 -111.1(9)
C81 C82 C83 C84 -98.7(9)
C77 C82 C83 C84 73.7(10)
C88 C83 C84 C85 3.3(12)
C82 C83 C84 C85 178.6(7)
C88 C83 C84 C89 -178.1(7)
C82 C83 C84 C89 -2.9(11)
C83 C84 C85 C86 -1.9(13)
C89 C84 C85 C86 179.6(9)
C84 C85 C86 C87 -0.5(15)
C84 C85 C86 C90 -178.8(9)
C85 C86 C87 C88 1.6(14)
C90 C86 C87 C88 179.8(9)
C86 C87 C88 C83 -0.1(13)
C86 C87 C88 C91 179.8(9)
C84 C83 C88 C87 -2.4(12)
C82 C83 C88 C87 -177.5(8)
C84 C83 C88 C91 177.7(8)
C82 C83 C88 C91 2.6(12)
C79 C78 C92 C97 -99.1(9)
C77 C78 C92 C97 80.9(10)
C79 C78 C92 C93 78.0(10)
C77 C78 C92 C93 -102.0(9)
C97 C92 C93 C94 -2.4(12)
C78 C92 C93 C94 -179.5(7)
C97 C92 C93 C98 178.6(7)
C78 C92 C93 C98 1.6(11)
C92 C93 C94 C95 0.5(12)
C98 C93 C94 C95 179.4(8)
C93 C94 C95 C96 2.4(13)
C93 C94 C95 C99 -180.0(8)
C94 C95 C96 C97 -3.5(13)
C99 C95 C96 C97 178.9(8)
C93 C92 C97 C96 1.4(12)
C78 C92 C97 C96 178.4(7)
C93 C92 C97 C100 -178.2(7)
C78 C92 C97 C100 -1.2(11)
C95 C96 C97 C92 1.6(12)
C95 C96 C97 C100 -178.8(8)
C104 O1 C101 C102 13.3(9)
Th1 O1 C101 C102 -164.6(5)
O1 C101 C102 C103 -33.1(9)
C101 C102 C103 C104 39.5(9)
C101 O1 C104 C103 12.4(9)
Th1 O1 C104 C103 -169.7(5)
C102 C103 C104 O1 -32.2(9)
C110 C105 C106 C107 0.1(15)
C111 C105 C106 C107 179.5(11)
C105 C106 C107 C108 3.3(17)
C106 C107 C108 C109 -4.4(18)
C107 C108 C109 C110 2.3(19)
C108 C109 C110 C105 1.0(19)
C106 C105 C110 C109 -2.2(16)
C111 C105 C110 C109 178.4(11)
